data_2004561
loop_
_publ_author_name
'Ferguson, G.'
'Pollock, J. W.'
'O'Leary, B.'
'Spalding, T. R.'

_publ_section_title
;
 Tris(triphenylsilanolato)arsenite(III)
;
_journal_issue 3
_journal_name_full 'Acta Crystallographica Section C'
_journal_page_first 619
_journal_page_last 622
_journal_paper_doi 10.1107/S0108270195015629
_journal_volume 52
_journal_year 1996
_chemical_formula_iupac '[As (C18 H15 O Si)3]'
_chemical_formula_moiety 'C54 H45 As O3 Si3 '
_chemical_formula_structural 'As (O Si (C6 H5)3 )3'
_chemical_formula_sum 'C54 H45 As O3 Si3'
_chemical_formula_weight 901.09
_chemical_name_common Tris(triphenylsilyl)arsenite
_chemical_name_systematic
;
Tris(triphenylsilyl)arsenite
;
_space_group_IT_number 2
_symmetry_cell_setting triclinic
_symmetry_space_group_name_Hall '-P 1'
_symmetry_space_group_name_H-M 'P -1'
_cell_angle_alpha 87.33(4)
_cell_angle_beta 78.26(2)
_cell_angle_gamma 84.45(2)
_cell_formula_units_Z 2
_cell_length_a 9.843(2)
_cell_length_b 13.153(5)
_cell_length_c 18.517(6)
_cell_measurement_reflns_used 25
_cell_measurement_temperature 294.0(10)
_cell_measurement_theta_max 17.05
_cell_measurement_theta_min 9.80
_cell_volume 2335.3(13)
_computing_cell_refinement 'SET4 and CELDIM (Enraf-Nonius, 19XX )'
_computing_data_collection 'CAD-4-PC (Enraf-Nonius, 1992)'
_computing_data_reduction 'DATRD2 in NRCVAX94 (Gabe, Le Page, Charland, Lee & White, 1989)'
_computing_molecular_graphics 'NRCVAX94, PLATON (Spek, 1995a) and PLUTON (Spek 1995b)'
_computing_publication_material 'NRCVAX94, SHELXL93 and WordPerfect'
_computing_structure_refinement 'NRCVAX94 and SHELXL93 (Sheldrick, 1993)'
_computing_structure_solution NRCVAX94
_diffrn_ambient_temperature 294.0(10)
_diffrn_measurement_device 'Enraf-Nonius CAD-4'
_diffrn_measurement_method \q/2\q
_diffrn_radiation_monochromator graphite
_diffrn_radiation_source 'X-ray tube'
_diffrn_radiation_type 'Molybdenum K\a'
_diffrn_radiation_wavelength 0.7107
_diffrn_reflns_av_R_equivalents 0.0
_diffrn_reflns_av_sigmaI/netI 0.0273
_diffrn_reflns_limit_h_max 12
_diffrn_reflns_limit_h_min -12
_diffrn_reflns_limit_k_max 16
_diffrn_reflns_limit_k_min 0
_diffrn_reflns_limit_l_max 23
_diffrn_reflns_limit_l_min -23
_diffrn_reflns_number 10167
_diffrn_reflns_theta_max 26.9
_diffrn_reflns_theta_min 2.1
_diffrn_standards_decay_% 'no decay, variation 1.0'
_diffrn_standards_interval_time 120
_diffrn_standards_number 3
_exptl_absorpt_coefficient_mu 0.848
_exptl_absorpt_correction_T_max 0.7864
_exptl_absorpt_correction_T_min 0.6246
_exptl_absorpt_correction_type 'empirical, seven \y-scans at 4\% steps (North, Phillips & Mathews, 1968)'
_exptl_crystal_colour colorless
_exptl_crystal_density_diffrn 1.281
_exptl_crystal_description 'block, cut from larger piece'
_exptl_crystal_F_000 936
_exptl_crystal_size_max 0.40
_exptl_crystal_size_mid 0.39
_exptl_crystal_size_min 0.36
_refine_diff_density_max 0.601
_refine_diff_density_min -0.525
_refine_ls_extinction_method none
_refine_ls_goodness_of_fit_all 1.087
_refine_ls_goodness_of_fit_obs 1.185
_refine_ls_hydrogen_treatment 'H atoms riding [SHELXL93 (Sheldrick, 1993) defaults, C-H 0.93\%A]'
_refine_ls_matrix_type full
_refine_ls_number_parameters 550
_refine_ls_number_reflns 10167
_refine_ls_number_restraints 0
_refine_ls_restrained_S_all 1.087
_refine_ls_restrained_S_obs 1.185
_refine_ls_R_factor_all 0.0572
_refine_ls_R_factor_obs 0.0386
_refine_ls_shift/esd_max 0.001
_refine_ls_shift/esd_mean 0.000
_refine_ls_structure_factor_coef Fsqd
_refine_ls_weighting_details 'w = 1/[\s^2^(Fo^2^)+(0.0715P)^2^] where P=(Fo^2^+2Fc^2^)/3'
_refine_ls_weighting_scheme calc
_refine_ls_wR_factor_all 0.1133
_refine_ls_wR_factor_obs 0.1072
_reflns_number_observed 7781
_reflns_number_total 10167
_reflns_observed_criterion >2\s(I)
_cod_data_source_file ab1333.cif
_cod_data_source_block I
_cod_depositor_comments
;
The following automatic conversions were performed:

'_geom_bond_publ_flag' value 'YES' changed to 'yes' according to
/home/saulius/struct/CIF-dictionaries/cif_core.dic dictionary named
'cif_core.dic' version 2.4.1 from 2010-06-29 (15
times).

'_geom_bond_publ_flag' value 'NO' changed to 'no' according
to /home/saulius/struct/CIF-dictionaries/cif_core.dic dictionary
named 'cif_core.dic' version 2.4.1 from 2010-06-29 (54
times).

'_geom_angle_publ_flag' value 'YES' changed to 'yes'
according to /home/saulius/struct/CIF-dictionaries/cif_core.dic
dictionary named 'cif_core.dic' version 2.4.1 from 2010-06-29 (24
times).

'_geom_angle_publ_flag' value 'NO' changed to 'no' according
to /home/saulius/struct/CIF-dictionaries/cif_core.dic dictionary
named 'cif_core.dic' version 2.4.1 from 2010-06-29 (72
times).

'_geom_torsion_publ_flag' value 'NO' changed to 'no'
according to /home/saulius/struct/CIF-dictionaries/cif_core.dic
dictionary named 'cif_core.dic' version 2.4.1 from 2010-06-29 (69
times).

Automatic conversion script
Id: cif_fix_values 1715 2011-07-08 13:25:40Z adriana 

The following automatic conversions were performed:

'_refine_ls_weighting_scheme' value 'calc w =
1/[\s^2^(Fo^2^)+(0.0715P)^2^] where P=(Fo^2^+2Fc^2^)/3' was changed
to 'calc'. New tag '_refine_ls_weighting_details' was created. The
value of the new tag was set to 'w = 1/[\s^2^(Fo^2^)+(0.0715P)^2^]
where P=(Fo^2^+2Fc^2^)/3'.

Automatic conversion script
Id: cif_fix_values 3143 2015-03-26 13:38:13Z robertas 
;
_cod_database_code 2004561

loop_
_symmetry_equiv_pos_as_xyz
'x, y, z'
'-x, -y, -z'

loop_
_atom_site_aniso_label
_atom_site_aniso_U_11
_atom_site_aniso_U_22
_atom_site_aniso_U_33
_atom_site_aniso_U_12
_atom_site_aniso_U_13
_atom_site_aniso_U_23
As1 0.04245(13) 0.04128(13) 0.03806(13) -0.00922(9) -0.01302(9) -0.00131(9)
Si1 0.0342(3) 0.0418(3) 0.0399(3) -0.0039(2) -0.0134(2) -0.0080(2)
Si2 0.0416(3) 0.0453(3) 0.0361(3) -0.0006(2) -0.0099(2) -0.0033(2)
Si3 0.0561(4) 0.0366(3) 0.0481(4) -0.0051(3) -0.0137(3) -0.0083(3)
O1 0.0497(9) 0.0564(10) 0.0579(10) -0.0010(7) -0.0244(8) -0.0226(8)
O2 0.0696(11) 0.0534(10) 0.0377(8) 0.0105(8) -0.0112(8) 0.0017(7)
O3 0.0659(10) 0.0407(8) 0.0455(9) -0.0010(7) -0.0200(8) -0.0094(7)
C11 0.0360(10) 0.0445(12) 0.0452(12) -0.0032(9) -0.0118(9) -0.0087(9)
C12 0.0487(13) 0.073(2) 0.0448(13) -0.0070(12) -0.0131(10) -0.0040(12)
C13 0.0524(14) 0.075(2) 0.0523(15) -0.0143(13) 0.0003(12) -0.0051(13)
C14 0.0376(12) 0.066(2) 0.073(2) -0.0126(11) -0.0100(12) -0.0130(14)
C15 0.0417(12) 0.072(2) 0.067(2) -0.0115(11) -0.0244(12) -0.0046(13)
C16 0.0414(12) 0.0524(13) 0.0500(13) -0.0081(10) -0.0155(10) -0.0014(10)
C21 0.0388(10) 0.0435(11) 0.0362(10) -0.0022(9) -0.0131(8) -0.0070(9)
C22 0.0404(12) 0.0538(14) 0.0581(14) -0.0052(10) -0.0143(10) -0.0069(11)
C23 0.0459(13) 0.069(2) 0.066(2) 0.0089(12) -0.0187(12) -0.0151(13)
C24 0.076(2) 0.0513(15) 0.063(2) 0.0168(13) -0.0265(14) -0.0139(13)
C25 0.081(2) 0.0440(14) 0.070(2) -0.0095(13) -0.0186(15) -0.0012(13)
C26 0.0469(13) 0.0493(13) 0.0583(15) -0.0082(10) -0.0096(11) -0.0049(11)
C31 0.0343(10) 0.0426(11) 0.0466(12) -0.0007(8) -0.0114(9) -0.0051(9)
C32 0.0534(14) 0.0434(12) 0.062(2) -0.0053(10) -0.0182(11) -0.0020(11)
C33 0.060(2) 0.054(2) 0.077(2) -0.0077(12) -0.0110(14) 0.0163(14)
C34 0.062(2) 0.080(2) 0.053(2) 0.0053(14) -0.0044(13) 0.0162(15)
C35 0.070(2) 0.074(2) 0.0452(14) 0.0046(14) -0.0131(12) -0.0092(13)
C36 0.0547(14) 0.0499(13) 0.0499(14) -0.0067(11) -0.0117(11) -0.0063(11)
C41 0.0447(12) 0.064(2) 0.0444(13) -0.0061(11) -0.0115(10) -0.0056(11)
C42 0.0494(14) 0.073(2) 0.073(2) -0.0009(13) -0.0095(13) 0.0042(15)
C43 0.046(2) 0.112(3) 0.076(2) 0.004(2) -0.0083(14) 0.004(2)
C44 0.047(2) 0.141(4) 0.100(3) -0.022(2) -0.008(2) 0.024(3)
C45 0.070(2) 0.105(3) 0.178(5) -0.038(2) -0.018(3) 0.040(3)
C46 0.058(2) 0.069(2) 0.123(3) -0.0138(14) -0.023(2) 0.016(2)
C51 0.0513(13) 0.0454(12) 0.0402(12) -0.0016(10) -0.0125(10) -0.0037(9)
C52 0.0562(15) 0.063(2) 0.059(2) -0.0091(12) -0.0088(12) -0.0101(13)
C53 0.072(2) 0.075(2) 0.080(2) -0.021(2) -0.027(2) -0.007(2)
C54 0.097(2) 0.074(2) 0.066(2) -0.010(2) -0.034(2) -0.020(2)
C55 0.100(3) 0.102(3) 0.046(2) -0.010(2) -0.009(2) -0.028(2)
C56 0.066(2) 0.079(2) 0.0442(14) -0.0111(14) -0.0035(12) -0.0137(13)
C61 0.0406(11) 0.0448(12) 0.0392(11) -0.0032(9) -0.0075(9) -0.0008(9)
C62 0.076(2) 0.058(2) 0.0466(14) 0.0063(13) -0.0256(12) -0.0067(11)
C63 0.104(2) 0.059(2) 0.062(2) 0.017(2) -0.026(2) -0.0171(14)
C64 0.092(2) 0.054(2) 0.077(2) 0.0190(15) -0.030(2) -0.0054(15)
C65 0.109(3) 0.064(2) 0.076(2) 0.021(2) -0.053(2) -0.006(2)
C66 0.091(2) 0.061(2) 0.054(2) 0.0111(14) -0.0349(15) -0.0095(13)
C71 0.064(2) 0.0486(14) 0.058(2) -0.0119(12) -0.0055(12) -0.0173(12)
C72 0.150(4) 0.079(2) 0.102(3) 0.023(2) -0.074(3) -0.042(2)
C73 0.178(5) 0.126(4) 0.140(4) 0.035(3) -0.104(4) -0.075(3)
C74 0.117(3) 0.130(4) 0.137(4) -0.038(3) -0.013(3) -0.090(4)
C75 0.191(5) 0.069(2) 0.116(4) -0.057(3) 0.022(4) -0.044(3)
C76 0.155(4) 0.053(2) 0.075(2) -0.033(2) 0.006(2) -0.016(2)
C81 0.0577(14) 0.0425(12) 0.0491(13) -0.0041(10) -0.0123(11) -0.0017(10)
C82 0.062(2) 0.055(2) 0.090(2) -0.0025(13) -0.0171(15) -0.0237(15)
C83 0.067(2) 0.066(2) 0.094(2) -0.0114(15) -0.025(2) -0.013(2)
C84 0.055(2) 0.076(2) 0.076(2) -0.0121(14) -0.0173(14) 0.011(2)
C85 0.061(2) 0.086(2) 0.068(2) 0.003(2) 0.0002(14) -0.012(2)
C86 0.069(2) 0.067(2) 0.053(2) -0.0072(13) -0.0074(13) -0.0152(13)
C91 0.0528(13) 0.0346(11) 0.0536(14) -0.0011(9) -0.0123(10) -0.0038(10)
C92 0.0585(15) 0.0533(15) 0.064(2) -0.0061(12) -0.0183(12) -0.0023(12)
C93 0.057(2) 0.058(2) 0.075(2) -0.0077(12) -0.0007(14) -0.0037(14)
C94 0.094(2) 0.056(2) 0.061(2) -0.008(2) -0.003(2) 0.0043(14)
C95 0.082(2) 0.072(2) 0.066(2) -0.002(2) -0.024(2) 0.011(2)
C96 0.0541(14) 0.057(2) 0.065(2) -0.0001(12) -0.0149(12) 0.0026(13)

loop_
_atom_site_label
_atom_site_occupancy
_atom_site_fract_x
_atom_site_fract_y
_atom_site_fract_z
_atom_site_U_iso_or_equiv
_atom_site_thermal_displace_type
_atom_site_calc_flag
_atom_site_refinement_flags
_atom_site_type_symbol
As1 1 .21768(2) .22226(2) .304430(10) .03952(8) Uani d . As
Si1 1 .38128(6) .34830(4) .39960(3) .03751(13) Uani d . Si
Si2 1 .24414(6) .36081(5) .15428(3) .04087(14) Uani d . Si
Si3 1 .40927(7) .02149(5) .25938(4) .0462(2) Uani d . Si
O1 1 .3494(2) .26816(13) .34117(10) .0523(4) Uani d . O
O2 1 .1975(2) .31873(13) .23984(9) .0546(4) Uani d . O
O3 1 .3261(2) .13381(12) .24512(9) .0494(4) Uani d . O
C11 1 .5712(2) .3649(2) .37504(12) .0412(5) Uani d . C
C12 1 .6306(3) .3964(2) .30351(14) .0547(6) Uani d . C
C13 1 .7696(3) .4127(2) .2843(2) .0608(7) Uani d . C
C14 1 .8534(3) .3968(2) .3354(2) .0583(7) Uani d . C
C15 1 .7980(2) .3647(2) .4061(2) .0578(6) Uani d . C
C16 1 .6580(2) .3485(2) .42601(14) .0468(5) Uani d . C
C21 1 .2801(2) .4748(2) .39395(11) .0386(4) Uani d . C
C22 1 .1361(2) .4818(2) .41106(14) .0499(5) Uani d . C
C23 1 .0559(3) .5741(2) .4098(2) .0598(7) Uani d . C
C24 1 .1195(3) .6628(2) .3923(2) .0627(7) Uani d . C
C25 1 .2624(3) .6588(2) .3765(2) .0643(7) Uani d . C
C26 1 .3423(3) .5665(2) .37624(14) .0513(6) Uani d . C
C31 1 .3293(2) .2950(2) .49512(12) .0407(5) Uani d . C
C32 1 .2816(3) .1981(2) .51033(15) .0519(6) Uani d . C
C33 1 .2410(3) .1625(2) .5823(2) .0646(7) Uani d . C
C34 1 .2494(3) .2219(2) .6404(2) .0677(8) Uani d . C
C35 1 .2958(3) .3169(2) .62715(15) .0634(7) Uani d . C
C36 1 .3347(3) .3528(2) .55528(14) .0510(6) Uani d . C
C41 1 .4345(2) .3763(2) .12981(13) .0503(6) Uani d . C
C42 1 .5316(3) .2950(2) .1355(2) .0657(7) Uani d . C
C43 1 .6727(3) .3036(3) .1165(2) .0797(9) Uani d . C
C44 1 .7188(3) .3951(4) .0899(2) .0967(12) Uani d . C
C45 1 .6272(4) .4767(3) .0842(3) .118(2) Uani d . C
C46 1 .4840(3) .4679(3) .1036(2) .0830(10) Uani d . C
C51 1 .2006(2) .2694(2) .09001(12) .0453(5) Uani d . C
C52 1 .0732(3) .2274(2) .1045(2) .0593(6) Uani d . C
C53 1 .0409(3) .1591(2) .0574(2) .0726(8) Uani d . C
C54 1 .1345(4) .1314(2) -.0055(2) .0759(9) Uani d . C
C55 1 .2600(4) .1717(3) -.0211(2) .0828(10) Uani d . C
C56 1 .2933(3) .2402(2) .02571(14) .0637(7) Uani d . C
C61 1 .1381(2) .4856(2) .15052(12) .0416(5) Uani d . C
C62 1 .1181(3) .5528(2) .20831(14) .0589(6) Uani d . C
C63 1 .0362(4) .6439(2) .2079(2) .0746(9) Uani d . C
C64 1 -.0277(4) .6699(2) .1505(2) .0739(8) Uani d . C
C65 1 -.0095(4) .6068(2) .0925(2) .0799(10) Uani d . C
C66 1 .0712(3) .5148(2) .0928(2) .0666(8) Uani d . C
C71 1 .3791(3) -.0668(2) .1897(2) .0570(6) Uani d . C
C72 1 .3362(5) -.0350(3) .1275(2) .1044(14) Uani d . C
C73 1 .3161(6) -0.1049(4) .0762(3) .139(2) Uani d . C
C74 1 .3343(5) -0.2048(4) .0896(3) .125(2) Uani d . C
C75 1 .3829(6) -0.2403(3) .1514(3) .129(2) Uani d . C
C76 1 .4041(5) -0.1723(2) .2015(2) .0964(12) Uani d . C
C81 1 .5992(3) .0348(2) .25048(14) .0495(5) Uani d . C
C82 1 .6453(3) .1098(2) .2881(2) .0684(8) Uani d . C
C83 1 .7846(3) .1189(2) .2847(2) .0738(8) Uani d . C
C84 1 .8823(3) .0534(2) .2429(2) .0682(8) Uani d . C
C85 1 .8417(3) -.0214(3) .2053(2) .0739(8) Uani d . C
C86 1 .7028(3) -.0306(2) .2091(2) .0632(7) Uani d . C
C91 1 .3338(2) -.0277(2) .35416(14) .0469(5) Uani d . C
C92 1 .1920(3) -.0411(2) .3732(2) .0577(6) Uani d . C
C93 1 .1319(3) -.0758(2) .4423(2) .0650(7) Uani d . C
C94 1 .2119(4) -.0997(2) .4943(2) .0723(8) Uani d . C
C95 1 .3524(3) -.0881(2) .4772(2) .0724(8) Uani d . C
C96 1 .4117(3) -.0524(2) .4077(2) .0586(6) Uani d . C
H12 1 .5752 .4067 .26823 .066 Uiso calc R H
H13 1 .8068 .4344 .2364 .073 Uiso calc R H
H14 1 .9472 .4078 .3222 .070 Uiso calc R H
H15 1 .8547 .3537 .4407 .069 Uiso calc R H
H16 1 .6217 .3264 .47389 .056 Uiso calc R H
H22 1 .0916 .4224 .42387 .060 Uiso calc R H
H23 1 -0.0408 .5760 .4208 .072 Uiso calc R H
H24 1 .0663 .7250 .3912 .075 Uiso calc R H
H25 1 .3058 .7189 .3657 .077 Uiso calc R H
H26 1 .4389 .5652 .36416 .062 Uiso calc R H
H32 1 .2770 .1570 .47155 .062 Uiso calc R H
H33 1 .2081 .0983 .5915 .078 Uiso calc R H
H34 1 .2233 .1974 .6886 .081 Uiso calc R H
H35 1 .3013 .3572 .66628 .076 Uiso calc R H
H36 1 .3655 .4178 .54687 .061 Uiso calc R H
H42 1 .5006 .2321 .1529 .079 Uiso calc R H
H43 1 .7358 .2477 .1216 .096 Uiso calc R H
H44 1 .8139 .4013 .0757 .116 Uiso calc R H
H45 1 .6596 .5393 .0672 .142 Uiso calc R H
H46 1 .4217 .5245 .0988 .100 Uiso calc R H
H52 1 .0083 .2456 .1469 .071 Uiso calc R H
H53 1 -0.0448 .1317 .0684 .087 Uiso calc R H
H54 1 .1126 .0856 -0.0373 .091 Uiso calc R H
H55 1 .3240 .1529 -0.0637 .099 Uiso calc R H
H56 1 .3792 .2671 .01392 .076 Uiso calc R H
H62 1 .1610 .5359 .24816 .071 Uiso calc R H
H63 1 .0247 .6877 .2471 .090 Uiso calc R H
H64 1 -0.0839 .7310 .1507 .089 Uiso calc R H
H65 1 -0.0514 .6255 .0526 .096 Uiso calc R H
H66 1 .0808 .4715 .0535 .080 Uiso calc R H
H72 1 .3195 .0347 .1180 .125 Uiso calc R H
H73 1 .2898 -0.0809 .0326 .166 Uiso calc R H
H74 1 .3142 -0.2506 .0572 .150 Uiso calc R H
H75 1 .4015 -0.3101 .1594 .155 Uiso calc R H
H76 1 .4353 -0.1968 .2437 .116 Uiso calc R H
H82 1 .5797 .1551 .3165 .082 Uiso calc R H
H83 1 .8121 .1695 .3108 .089 Uiso calc R H
H84 1 .9766 .0596 .2400 .082 Uiso calc R H
H85 1 .9083 -0.0661 .1770 .089 Uiso calc R H
H86 1 .6770 -0.0821 .1832 .076 Uiso calc R H
H92 1 .1368 -0.0263 .3382 .069 Uiso calc R H
H93 1 .0368 -0.0830 .4538 .078 Uiso calc R H
H94 1 .1714 -0.1237 .5411 .087 Uiso calc R H
H95 1 .4072 -0.1042 .5122 .087 Uiso calc R H
H96 1 .5067 -0.0447 .3967 .070 Uiso calc R H

loop_
_atom_type_symbol
_atom_type_description
_atom_type_scat_dispersion_real
_atom_type_scat_dispersion_imag
_atom_type_scat_source
C C 0.0033 0.0016 'International Tables Vol C Tables 4.2.6.8 and 6.1.1.4'
H H 0.0000 0.0000 'International Tables Vol C Tables 4.2.6.8 and 6.1.1.4'
As As 0.0499 2.0058 'International Tables Vol C Tables 4.2.6.8 and 6.1.1.4'
O O 0.0106 0.0060 'International Tables Vol C Tables 4.2.6.8 and 6.1.1.4'
Si Si 0.0817 0.0704 'International Tables Vol C Tables 4.2.6.8 and 6.1.1.4'

loop_
_geom_angle_atom_site_label_1
_geom_angle_atom_site_label_2
_geom_angle_atom_site_label_3
_geom_angle
_geom_angle_publ_flag
O1 As1 O2 99.42(9) yes
O1 As1 O3 96.70(8) yes
O2 As1 O3 98.26(8) yes
O1 Si1 C11 107.00(9) yes
O1 Si1 C21 111.67(9) yes
O1 Si1 C31 108.95(10) yes
C11 Si1 C21 109.43(10) yes
C11 Si1 C31 111.97(10) yes
C21 Si1 C31 107.85(10) yes
O2 Si2 C41 111.61(10) yes
O2 Si2 C51 109.65(10) yes
O2 Si2 C61 104.44(10) yes
C41 Si2 C51 109.04(11) yes
C41 Si2 C61 111.56(11) yes
C51 Si2 C61 110.48(10) yes
O3 Si3 C71 107.50(11) yes
O3 Si3 C81 110.08(10) yes
O3 Si3 C91 108.63(10) yes
C71 Si3 C81 110.96(12) yes
C71 Si3 C91 109.39(12) yes
C81 Si3 C91 110.21(11) yes
As1 O1 Si1 144.12(11) yes
As1 O2 Si2 146.94(11) yes
As1 O3 Si3 133.15(10) yes
Si1 C11 C12 119.8(2) no
Si1 C11 C16 122.5(2) no
C12 C11 C16 117.7(2) no
C11 C12 C13 121.2(2) no
C12 C13 C14 120.2(2) no
C13 C14 C15 119.8(2) no
C14 C15 C16 120.3(2) no
C11 C16 C15 120.7(2) no
Si1 C21 C22 119.9(2) no
Si1 C21 C26 123.3(2) no
C22 C21 C26 116.7(2) no
C21 C22 C23 122.3(2) no
C22 C23 C24 119.8(2) no
C23 C24 C25 119.4(2) no
C24 C25 C26 120.8(3) no
C21 C26 C25 121.0(2) no
Si1 C31 C32 123.0(2) no
Si1 C31 C36 120.1(2) no
C32 C31 C36 117.0(2) no
C31 C32 C33 121.0(2) no
C32 C33 C34 120.2(3) no
C33 C34 C35 120.1(3) no
C34 C35 C36 119.6(3) no
C31 C36 C35 122.1(2) no
Si2 C41 C42 121.0(2) no
Si2 C41 C46 121.7(2) no
C42 C41 C46 117.2(3) no
C41 C42 C43 122.4(3) no
C42 C43 C44 119.1(3) no
C43 C44 C45 120.3(3) no
C44 C45 C46 120.5(3) no
C41 C46 C45 120.4(3) no
Si2 C51 C52 121.3(2) no
Si2 C51 C56 121.9(2) no
C52 C51 C56 116.9(2) no
C51 C52 C53 121.4(3) no
C52 C53 C54 120.4(3) no
C53 C54 C55 119.3(3) no
C54 C55 C56 120.7(3) no
C51 C56 C55 121.2(3) no
Si2 C61 C62 120.5(2) no
Si2 C61 C66 122.9(2) no
C62 C61 C66 116.6(2) no
C61 C62 C63 121.5(2) no
C62 C63 C64 120.2(3) no
C63 C64 C65 120.0(3) no
C64 C65 C66 120.2(3) no
C61 C66 C65 121.5(3) no
Si3 C71 C72 123.5(2) no
Si3 C71 C76 119.0(2) no
C72 C71 C76 117.5(3) no
C71 C72 C73 121.3(4) no
C72 C73 C74 120.6(4) no
C73 C74 C75 119.7(4) no
C74 C75 C76 119.9(4) no
C71 C76 C75 120.8(4) no
Si3 C81 C82 121.0(2) no
Si3 C81 C86 123.0(2) no
C82 C81 C86 116.0(2) no
C81 C82 C83 122.2(3) no
C82 C83 C84 119.6(3) no
C83 C84 C85 120.1(3) no
C84 C85 C86 120.2(3) no
C81 C86 C85 122.0(3) no
Si3 C91 C92 119.7(2) no
Si3 C91 C96 123.4(2) no
C92 C91 C96 116.9(2) no
C91 C92 C93 121.7(3) no
C92 C93 C94 120.1(3) no
C93 C94 C95 119.7(3) no
C94 C95 C96 119.8(3) no
C91 C96 C95 121.8(3) no

loop_
_geom_bond_atom_site_label_1
_geom_bond_atom_site_label_2
_geom_bond_distance
_geom_bond_publ_flag
As1 O1 1.748(2) yes
As1 O2 1.728(2) yes
As1 O3 1.761(2) yes
Si1 O1 1.640(2) yes
Si1 C11 1.864(2) yes
Si1 C21 1.865(2) yes
Si1 C31 1.862(2) yes
Si2 O2 1.643(2) yes
Si2 C41 1.865(2) yes
Si2 C51 1.867(2) yes
Si2 C61 1.864(2) yes
Si3 O3 1.655(2) yes
Si3 C71 1.861(3) yes
Si3 C81 1.868(3) yes
Si3 C91 1.873(3) yes
C11 C12 1.396(3) no
C11 C16 1.393(3) no
C12 C13 1.376(3) no
C13 C14 1.373(4) no
C14 C15 1.376(4) no
C15 C16 1.386(3) no
C21 C22 1.382(3) no
C21 C26 1.401(3) no
C22 C23 1.386(3) no
C23 C24 1.371(4) no
C24 C25 1.374(4) no
C25 C26 1.381(4) no
C31 C32 1.397(3) no
C31 C36 1.391(3) no
C32 C33 1.385(4) no
C33 C34 1.379(4) no
C34 C35 1.366(4) no
C35 C36 1.382(4) no
C41 C42 1.379(4) no
C41 C46 1.374(4) no
C42 C43 1.376(4) no
C43 C44 1.362(5) no
C44 C45 1.348(5) no
C45 C46 1.397(5) no
C51 C52 1.390(3) no
C51 C56 1.389(3) no
C52 C53 1.383(4) no
C53 C54 1.369(5) no
C54 C55 1.362(5) no
C55 C56 1.384(4) no
C61 C62 1.390(3) no
C61 C66 1.386(3) no
C62 C63 1.379(4) no
C63 C64 1.356(4) no
C64 C65 1.360(4) no
C65 C66 1.382(4) no
C71 C72 1.342(4) no
C71 C76 1.401(4) no
C72 C73 1.406(5) no
C73 C74 1.328(7) no
C74 C75 1.374(7) no
C75 C76 1.376(5) no
C81 C82 1.394(4) no
C81 C86 1.393(4) no
C82 C83 1.377(4) no
C83 C84 1.367(4) no
C84 C85 1.366(4) no
C85 C86 1.371(4) no
C91 C92 1.395(3) no
C91 C96 1.381(4) no
C92 C93 1.373(4) no
C93 C94 1.371(4) no
C94 C95 1.376(4) no
C95 C96 1.381(4) no

loop_
_geom_torsion_atom_site_label_1
_geom_torsion_atom_site_label_2
_geom_torsion_atom_site_label_3
_geom_torsion_atom_site_label_4
_geom_torsion
_geom_torsion_publ_flag
C31 Si1 O1 As1 76.1(2) no
C11 Si1 O1 As1 -162.7(2) no
C21 Si1 O1 As1 -43.0(2) no
O2 As1 O1 Si1 80.9(2) no
O3 As1 O1 Si1 -179.6(2) no
C61 Si2 O2 As1 179.3(2) no
C41 Si2 O2 As1 -60.0(2) no
C51 Si2 O2 As1 60.9(2) no
O1 As1 O2 Si2 91.5(2) no
O3 As1 O2 Si2 -6.8(2) no
C71 Si3 O3 As1 134.77(14) no
C81 Si3 O3 As1 -104.3(2) no
C91 Si3 O3 As1 16.5(2) no
O2 As1 O3 Si3 174.36(14) no
O1 As1 O3 Si3 73.78(15) no
O1 Si1 C11 C16 -125.4(2) no
C31 Si1 C11 C16 -6.1(2) no
C21 Si1 C11 C16 113.4(2) no
O1 Si1 C11 C12 55.7(2) no
C31 Si1 C11 C12 175.0(2) no
C21 Si1 C11 C12 -65.5(2) no
O1 Si1 C21 C22 62.8(2) no
C31 Si1 C21 C22 -56.9(2) no
C11 Si1 C21 C22 -178.9(2) no
O1 Si1 C21 C26 -120.3(2) no
C31 Si1 C21 C26 120.0(2) no
C11 Si1 C21 C26 -2.0(2) no
O1 Si1 C31 C36 -174.4(2) no
C11 Si1 C31 C36 67.5(2) no
C21 Si1 C31 C36 -53.0(2) no
O1 Si1 C31 C32 4.5(2) no
C11 Si1 C31 C32 -113.7(2) no
C21 Si1 C31 C32 125.9(2) no
O2 Si2 C41 C46 -124.0(3) no
C61 Si2 C41 C46 -7.6(3) no
C51 Si2 C41 C46 114.7(3) no
O2 Si2 C41 C42 57.7(2) no
C61 Si2 C41 C42 174.1(2) no
C51 Si2 C41 C42 -63.6(2) no
O2 Si2 C51 C56 -135.9(2) no
C61 Si2 C51 C56 109.5(2) no
C41 Si2 C51 C56 -13.4(2) no
O2 Si2 C51 C52 44.1(2) no
C61 Si2 C51 C52 -70.5(2) no
C41 Si2 C51 C52 166.5(2) no
O2 Si2 C61 C66 -136.0(2) no
C41 Si2 C61 C66 103.3(2) no
C51 Si2 C61 C66 -18.2(3) no
O2 Si2 C61 C62 41.3(2) no
C41 Si2 C61 C62 -79.4(2) no
C51 Si2 C61 C62 159.2(2) no
O3 Si3 C71 C72 18.6(3) no
C81 Si3 C71 C72 -101.8(3) no
C91 Si3 C71 C72 136.4(3) no
O3 Si3 C71 C76 -162.4(2) no
C81 Si3 C71 C76 77.2(3) no
C91 Si3 C71 C76 -44.7(3) no
O3 Si3 C81 C86 -132.5(2) no
C71 Si3 C81 C86 -13.6(3) no
C91 Si3 C81 C86 107.7(2) no
O3 Si3 C81 C82 50.1(2) no
C71 Si3 C81 C82 169.0(2) no
C91 Si3 C81 C82 -69.7(2) no
O3 Si3 C91 C96 -122.3(2) no
C71 Si3 C91 C96 120.7(2) no
C81 Si3 C91 C96 -1.6(2) no
O3 Si3 C91 C92 57.9(2) no
C71 Si3 C91 C92 -59.2(2) no
C81 Si3 C91 C92 178.6(2) no

loop_
_cod_related_entry_id
_cod_related_entry_database
_cod_related_entry_code
1 ChemSpider 21138512
